data_1559533
loop_
_publ_author_name
'Sydnes, Leiv K.'
'Pettersen, Anita'
'Drablos, Finn'
'Romming, Christian'

_publ_section_title
;
 Long-Range NMR Coupling between a Cyclopropyl Proton and a Proton next to
 the Ring in a Number of 2,2-Disubstituted 1,1-Dihalocyclopropanes
;
_journal_name_full 'Acta Chemica Scandinavica'
_journal_page_first 902
_journal_page_last 913
_journal_paper_doi 10.3891/acta.chem.scand.45-0902
_journal_volume 45
_journal_year 1991
_chemical_formula_sum 'C17 H13 Cl2 N O4'
_chemical_formula_weight 366.20
_chemical_name_common
;
2,2-dichloro-1-phenyl-cyclopropylmethyl 4-nitrobenzoate
;
_space_group_IT_number 14
_space_group_name_Hall '-P 2yn'
_space_group_name_H-M_alt 'P 1 21/n 1'
_symmetry_cell_setting monoclinic
_symmetry_Int_Tables_number 14
_symmetry_space_group_name_Hall '-P 2yn'
_symmetry_space_group_name_H-M 'P 1 21/n 1'
_cell_angle_alpha 90.
_cell_angle_beta 97.22
_cell_angle_gamma 90.
_cell_formula_units_Z 4
_cell_length_a 6.210(1)
_cell_length_b 28.886(9)
_cell_length_c 9.022(3)
_cell_volume 1605.6(8)
_diffrn_ambient_temperature 138
_diffrn_radiation_probe x-ray
_diffrn_radiation_type MoK\a
_diffrn_radiation_wavelength 0.71069
_exptl_absorpt_coefficient_mu 0.42
_exptl_crystal_density_diffrn 1.515
_exptl_crystal_F_000 736
_refine_ls_goodness_of_fit_ref 1.06
_refine_ls_number_parameters 308
_refine_ls_number_reflns 3324
_refine_ls_R_factor_gt 0.042
_refine_ls_wR_factor_gt 0.045
_cod_data_source_file Acta-Chem-Scand-1991-45-902-4.cif
_cod_data_source_block 4
_cod_depositor_comments
;
Beta angle not given in this paper for a monoclinic compound !!!
beta = 97.22 gives the volume 1605.6... so...
;
_cod_original_cell_volume 1605.6(9)
_cod_original_sg_symbol_H-M 'P 21/n'
_cod_database_code 1559533

loop_
_space_group_symop_id
_space_group_symop_operation_xyz
1 x,y,z
2 1/2-x,1/2+y,1/2-z
3 -x,-y,-z
4 1/2+x,1/2-y,1/2+z

loop_
_atom_site_label
_atom_site_type_symbol
_atom_site_thermal_displace_type
_atom_site_fract_x
_atom_site_fract_y
_atom_site_fract_z
_atom_site_occupancy
_atom_site_U_iso_or_equiv
_atom_site_calc_flag
_atom_site_refinement_flags
_atom_site_disorder_assembly
_atom_site_disorder_group
Cl1 Cl Uiso 0.36599(11) 0.19075(2) 0.06235(7) 1.000 0.0270 . . . .
Cl2 Cl Uiso 0.52404(12) 0.23898(2) 0.33536(8) 1.000 0.0350 . . . .
O1 O Uiso 0.4301(3) 0.14360(10) 0.5260(2) 1.000 0.0260 . . . .
O2 O Uiso 0.4965(3) 0.17390(10) 0.7561(2) 1.000 0.0310 . . . .
O3 O Uiso 1.4524(4) 0.04700(10) 0.8390(3) 1.000 0.0420 . . . .
O4 O Uiso 1.3553(4) 0.01420(10) 0.6259(3) 1.000 0.0430 . . . .
N1 N Uiso 1.3253(4) 0.04160(10) 0.7250(3) 1.000 0.0290 . . . .
C1 C Uiso 0.3085(4) 0.20660(10) 0.2409(3) 1.000 0.0240 . . . .
C2 C Uiso 0.1800(4) 0.17390(10) 0.3271(3) 1.000 0.0220 . . . .
C3 C Uiso 0.0829(4) 0.21900(10) 0.2631(3) 1.000 0.0270 . . . .
C4 C Uiso 0.2391(4) 0.17290(10) 0.4947(3) 1.000 0.0260 . . . .
C5 C Uiso 0.0986(4) 0.12910(10) 0.2574(3) 1.000 0.0210 . . . .
C6 C Uiso 0.2374(4) 0.09150(10) 0.2495(3) 1.000 0.0250 . . . .
C7 C Uiso 0.1599(5) 0.04960(10) 0.1893(3) 1.000 0.0310 . . . .
C8 C Uiso -0.0582(5) 0.04480(10) 0.1355(3) 1.000 0.0320 . . . .
C9 C Uiso -0.1978(5) 0.08180(10) 0.1424(3) 1.000 0.0310 . . . .
C10 C Uiso -0.1201(4) 0.12360(10) 0.2041(3) 1.000 0.0260 . . . .
C11 C Uiso 0.5472(4) 0.14870(10) 0.6598(3) 1.000 0.0230 . . . .
C12 C Uiso 0.7483(4) 0.12000(10) 0.6741(3) 1.000 0.0230 . . . .
C13 C Uiso 0.9012(5) 0.12660(10) 0.7992(3) 1.000 0.0270 . . . .
C14 C Uiso 1.0903(5) 0.10090(10) 0.8165(3) 1.000 0.0260 . . . .
C15 C Uiso 1.1232(4) 0.06900(10) 0.7069(3) 1.000 0.0240 . . . .
C16 C Uiso 0.9749(5) 0.06200(10) 0.5811(3) 1.000 0.0260 . . . .
C17 C Uiso 0.7854(4) 0.08750(10) 0.5661(3) 1.000 0.0250 . . . .

loop_
_atom_type_symbol
_atom_type_description
_atom_type_scat_dispersion_real
_atom_type_scat_dispersion_imag
_atom_type_scat_source
C C 0.0033 0.0016 ' International Tables Vol C Tables 4.2.6.8 and 6.1.1.4'
Cl Cl 0.1484 0.1585 ' International Tables Vol C Tables 4.2.6.8 and 6.1.1.4'
N N 0.0061 0.0033 ' International Tables Vol C Tables 4.2.6.8 and 6.1.1.4'
O O 0.0106 0.0060 ' International Tables Vol C Tables 4.2.6.8 and 6.1.1.4'

loop_
_geom_angle_atom_site_label_1
_geom_angle_atom_site_label_2
_geom_angle_atom_site_label_3
_geom_angle
_geom_angle_site_symmetry_1
_geom_angle_site_symmetry_2
_geom_angle_site_symmetry_3
_geom_angle_publ_flag
C4 O1 C11 116.7(2) . . . yes
O3 N1 O4 123.6(3) . . . yes
O3 N1 C15 118.3(3) . . . yes
O4 N1 C15 118.1(3) . . . yes
Cl1 C1 Cl2 110.66(14) . . . yes
Cl1 C1 C2 119.4(2) . . . yes
Cl1 C1 C3 119.45(19) . . . yes
Cl2 C1 C2 120.02(19) . . . yes
Cl2 C1 C3 118.6(2) . . . yes
C2 C1 C3 60.89(18) . . . no
C1 C2 C3 58.60(17) . . . no
C1 C2 C4 116.7(2) . . . no
C1 C2 C5 119.7(2) . . . no
C3 C2 C4 115.6(2) . . . no
C3 C2 C5 119.0(2) . . . no
C4 C2 C5 115.5(2) . . . no
C1 C3 C2 60.51(18) . . . no
O1 C4 C2 107.2(2) . . . yes
C2 C5 C6 121.1(2) . . . no
C2 C5 C10 120.4(2) . . . no
C6 C5 C10 118.4(3) . . . no
C5 C6 C7 120.9(2) . . . no
C6 C7 C8 120.0(3) . . . no
C7 C8 C9 119.8(3) . . . no
C8 C9 C10 120.1(3) . . . no
C5 C10 C9 120.8(3) . . . no
O1 C11 O2 123.8(2) . . . yes
O1 C11 C12 111.8(2) . . . yes
O2 C11 C12 124.4(2) . . . yes
C11 C12 C13 118.2(2) . . . no
C11 C12 C17 121.6(2) . . . no
C13 C12 C17 120.2(2) . . . no
C12 C13 C14 120.1(3) . . . no
C13 C14 C15 118.4(3) . . . no
N1 C15 C14 118.5(2) . . . yes
N1 C15 C16 118.8(3) . . . yes
C14 C15 C16 122.7(3) . . . no
C15 C16 C17 118.3(3) . . . no
C12 C17 C16 120.3(2) . . . no

loop_
_geom_bond_atom_site_label_1
_geom_bond_atom_site_label_2
_geom_bond_distance
_geom_bond_site_symmetry_1
_geom_bond_site_symmetry_2
_geom_bond_publ_flag
Cl1 C1 1.754(3) . . yes
Cl2 C1 1.762(3) . . yes
O1 C4 1.456(4) . . yes
O1 C11 1.337(3) . . yes
O2 C11 1.205(4) . . yes
O3 N1 1.225(4) . . yes
O4 N1 1.226(4) . . yes
N1 C15 1.475(4) . . yes
C1 C2 1.513(4) . . no
C1 C3 1.484(4) . . no
C2 C3 1.519(4) . . no
C2 C4 1.511(4) . . no
C2 C5 1.499(4) . . no
C5 C6 1.394(4) . . no
C5 C10 1.392(4) . . no
C6 C7 1.388(4) . . no
C7 C8 1.387(4) . . no
C8 C9 1.383(4) . . no
C9 C10 1.390(4) . . no
C11 C12 1.491(4) . . no
C12 C13 1.394(4) . . no
C12 C17 1.393(4) . . no
C13 C14 1.382(4) . . no
C14 C15 1.385(4) . . no
C15 C16 1.384(4) . . no
C16 C17 1.381(4) . . no

loop_
_geom_torsion_atom_site_label_1
_geom_torsion_atom_site_label_2
_geom_torsion_atom_site_label_3
_geom_torsion_atom_site_label_4
_geom_torsion
_geom_torsion_site_symmetry_1
_geom_torsion_site_symmetry_2
_geom_torsion_site_symmetry_3
_geom_torsion_site_symmetry_4
_geom_torsion_publ_flag
C11 O1 C4 C2 160.6(2) . . . . no
C4 O1 C11 O2 4.2(4) . . . . no
C4 O1 C11 C12 -175.1(2) . . . . no
O3 N1 C15 C14 2.6(4) . . . . no
O3 N1 C15 C16 -177.7(3) . . . . no
O4 N1 C15 C14 -178.4(3) . . . . no
O4 N1 C15 C16 1.3(4) . . . . no
Cl1 C1 C2 C3 -109.4(2) . . . . no
Cl1 C1 C2 C4 145.6(2) . . . . no
Cl1 C1 C2 C5 -1.6(3) . . . . no
Cl2 C1 C2 C3 108.2(2) . . . . no
Cl2 C1 C2 C4 3.1(3) . . . . no
Cl2 C1 C2 C5 -144.1(2) . . . . no
C3 C1 C2 C4 -105.0(3) . . . . no
C3 C1 C2 C5 107.8(3) . . . . no
Cl1 C1 C3 C2 109.3(2) . . . . no
Cl2 C1 C3 C2 -110.4(2) . . . . no
C4 C2 C3 C1 106.9(3) . . . . no
C5 C2 C3 C1 -109.0(3) . . . . no
C1 C2 C4 O1 -80.6(3) . . . . no
C3 C2 C4 O1 -146.7(2) . . . . no
C5 C2 C4 O1 68.0(3) . . . . no
C1 C2 C5 C6 77.2(3) . . . . no
C1 C2 C5 C10 -105.3(3) . . . . no
C3 C2 C5 C6 145.5(3) . . . . no
C3 C2 C5 C10 -37.0(4) . . . . no
C4 C2 C5 C6 -70.4(3) . . . . no
C4 C2 C5 C10 107.2(3) . . . . no
C2 C5 C6 C7 177.9(3) . . . . no
C10 C5 C6 C7 0.3(4) . . . . no
C2 C5 C10 C9 -178.5(3) . . . . no
C6 C5 C10 C9 -0.9(4) . . . . no
C5 C6 C7 C8 0.2(4) . . . . no
C6 C7 C8 C9 -0.2(4) . . . . no
C7 C8 C9 C10 -0.5(4) . . . . no
C8 C9 C10 C5 1.0(4) . . . . no
O1 C11 C12 C13 171.2(3) . . . . no
O1 C11 C12 C17 -8.5(4) . . . . no
O2 C11 C12 C13 -8.0(4) . . . . no
O2 C11 C12 C17 172.3(3) . . . . no
C11 C12 C13 C14 -179.7(3) . . . . no
C17 C12 C13 C14 0.0(4) . . . . no
C11 C12 C17 C16 178.9(3) . . . . no
C13 C12 C17 C16 -0.8(4) . . . . no
C12 C13 C14 C15 0.3(4) . . . . no
C13 C14 C15 N1 179.9(3) . . . . no
C13 C14 C15 C16 0.2(4) . . . . no
N1 C15 C16 C17 179.4(3) . . . . no
C14 C15 C16 C17 -1.0(4) . . . . no
C15 C16 C17 C12 1.3(4) . . . . no
